data_3000605
loop_
_publ_author_name
'Bania, Ankur'
'Gogoi, Diptajyoti'
'Kalita, Nabadeep'
'Nakane, Takanori'
'Kawamoto, Akihiro'
'Althubeiti, Khaled'
'Sasaki, Toshiyuki'
'Kurisu, Genji'
'Thakuria, Ranjit'

_publ_section_title
;
 Beyond serendipity: uncovering novel ratiometric urea-24DHBA cocrystals
 through mechanochemistry and MicroED
;
_journal_name_full 'Chemical Communications'
_journal_page_first 16198
_journal_page_last 16201
_journal_paper_doi 10.1039/D5CC03628C
_journal_volume 61
_journal_year 2025
_chemical_formula_moiety '2(C H4 N2 O), C7 H6 O4'
_chemical_formula_sum 'C9 H14 N4 O6'
_chemical_formula_weight 274.23
_space_group_crystal_system triclinic
_space_group_IT_number 2
_space_group_name_Hall '-P 1'
_space_group_name_H-M_alt 'P -1'
_atom_sites_solution_hydrogens geom
_atom_sites_solution_primary dual
_audit_creation_date 2025-06-09
_audit_creation_method
;
Olex2 1.5
(compiled 2022.04.07 svn.rca3783a0 for OlexSys, GUI svn.r6498)
;
_cell_angle_alpha 74.412(15)
_cell_angle_beta 75.956(14)
_cell_angle_gamma 71.464(14)
_cell_formula_units_Z 2
_cell_length_a 7.2558(10)
_cell_length_b 8.8651(16)
_cell_length_c 10.860(2)
_cell_measurement_reflns_used 8666
_cell_measurement_temperature 79
_cell_measurement_theta_max 1.1171058736815767
_cell_measurement_theta_min 0.13786914567765718
_cell_volume 628.4(2)
_computing_cell_refinement 'dials.two_theta_refine (Waterman et al., 2016)'
_computing_data_collection 'SerialEM (Mastronarde, 2005)'
_computing_data_reduction 'dials.scale (Beilsten-Edmands et al., 2020)'
_computing_molecular_graphics 'Olex2 1.5 (Dolomanov et al., 2009)'
_computing_publication_material 'Olex2 1.5 (Dolomanov et al., 2009)'
_computing_structure_refinement 'SHELXL 2018/3 (Sheldrick, 2015)'
_computing_structure_solution 'SHELXT 2018/2 (Sheldrick, 2018)'
_diffrn_ambient_temperature 79
_diffrn_detector
;
Falcon 3 direct electron camera (integration mode)
;
_diffrn_detector_type CMOS
_diffrn_measured_fraction_theta_full 0.994
_diffrn_measured_fraction_theta_max 0.996
_diffrn_measurement_device_type 'Talos Arctica electron microscope'
_diffrn_measurement_method
;
continuous rotation electron diffraction (MicroED)
;
_diffrn_radiation_probe electron
_diffrn_radiation_type electron
_diffrn_radiation_wavelength 0.02508
_diffrn_reflns_av_R_equivalents 0.2278
_diffrn_reflns_av_unetI/netI 0.1231
_diffrn_reflns_Laue_measured_fraction_full 0.994
_diffrn_reflns_Laue_measured_fraction_max 0.996
_diffrn_reflns_limit_h_max 9
_diffrn_reflns_limit_h_min -9
_diffrn_reflns_limit_k_max 12
_diffrn_reflns_limit_k_min -12
_diffrn_reflns_limit_l_max 14
_diffrn_reflns_limit_l_min -14
_diffrn_reflns_number 47366
_diffrn_reflns_point_group_measured_fraction_full 0.994
_diffrn_reflns_point_group_measured_fraction_max 0.996
_diffrn_reflns_theta_full 0.862
_diffrn_reflns_theta_max 0.984
_diffrn_reflns_theta_min 0.116
_diffrn_source 'Talos Arctica Field Emission Gun'
_exptl_absorpt_coefficient_mu 0.000
_exptl_crystal_colour colourless
_exptl_crystal_density_diffrn 1.449
_exptl_crystal_description powder
_exptl_crystal_F_000 99
_refine_diff_density_max 0.212
_refine_diff_density_min -0.216
_refine_diff_density_rms 0.049
_refine_ls_extinction_coef 21014(14)
_refine_ls_extinction_expression Fc^*^=kFc[1+0.001xFc^2^\l^3^/sin(2\q)]^-1/4^
_refine_ls_extinction_method 'SHELXL-2018/3 (Sheldrick 2018)'
_refine_ls_goodness_of_fit_ref 1.141
_refine_ls_hydrogen_treatment constr
_refine_ls_matrix_type full
_refine_ls_number_parameters 176
_refine_ls_number_reflns 3360
_refine_ls_number_restraints 126
_refine_ls_restrained_S_all 1.120
_refine_ls_R_factor_all 0.1927
_refine_ls_shift/su_max 0.000
_refine_ls_shift/su_mean 0.000
_refine_ls_structure_factor_coef Fsqd
_refine_ls_weighting_details 'w=1/[\s^2^(Fo^2^)+(0.1554P)^2^+0.2722P] where P=(Fo^2^+2Fc^2^)/3'
_refine_ls_weighting_scheme calc
_refine_ls_wR_factor_gt 0.4008
_reflns_Friedel_coverage 0.000
_reflns_Friedel_fraction_full .
_reflns_Friedel_fraction_max .
_reflns_number_gt 2195
_reflns_number_total 3360
_reflns_threshold_expression 'I > 2\s(I)'
_cod_data_source_file Urea-24DHBA-Pre.cif
_cod_data_source_block urea-24dhba-pre
_cod_depositor_comments
;Releasing structure 3000605 into public domain as published material by
 including journal information.
;
_cod_database_code 3000605
_shelx_shelxl_version_number 2018/3
_shelx_space_group_comment
;
The symmetry employed for this shelxl refinement is uniquely defined
by the following loop, which should always be used as a source of
symmetry information in preference to the above space-group names.
They are only intended as comments.
;
_olex2_refinement_description
;
1. Fixed Uiso
 At 1.2 times of:
  All C(H) groups, All N(H,H) groups
 At 1.5 times of:
  All O(H) groups
2. Uiso/Uaniso restraints and constraints
Uanis(C12) \\sim Ueq, Uanis(O10) \\sim Ueq: with sigma of 0.01 and sigma for
terminal atoms of 0.01
3. Rigid body (RIGU) restrains
 All non-hydrogen atoms
 with sigma for 1-2 distances of 0.05 and sigma for 1-3 distances of 0.05
4.a Aromatic/amide H refined with riding coordinates:
 C5(H5), C6(H6), C3(H3)
4.b X=CH2 refined with riding coordinates:
 N14(H14A,H14B), N15(H15A,H15B), N18(H18A,H18B), N19(H19A,H19B)
4.c Idealised tetrahedral OH refined as rotating group:
 O11(H11), O9(H9), O10(H10)
;
_olex2_submission_special_instructions 'No special instructions were received'

loop_
_space_group_symop_operation_xyz
'x, y, z'
'-x, -y, -z'

loop_
_atom_site_label
_atom_site_type_symbol
_atom_site_fract_x
_atom_site_fract_y
_atom_site_fract_z
_atom_site_U_iso_or_equiv
_atom_site_adp_type
_atom_site_occupancy
_atom_site_site_symmetry_order
_atom_site_calc_flag
_atom_site_refinement_flags_posn
_atom_site_refinement_flags_adp
_atom_site_refinement_flags_occupancy
_atom_site_disorder_assembly
_atom_site_disorder_group
N14 N 0.9506(7) 0.3173(7) -0.0175(5) 0.0263(13) Uani 1 1 d . . . . .
H14A H 0.843867 0.285049 0.020555 0.032 Uiso 1 1 calc R U . . .
H14B H 0.947883 0.394509 -0.088200 0.032 Uiso 1 1 calc R U . . .
N15 N 1.2803(7) 0.2961(7) -0.0289(5) 0.0256(13) Uani 1 1 d . . . . .
H15A H 1.391018 0.249467 0.002065 0.031 Uiso 1 1 calc R U . . .
H15B H 1.277000 0.373278 -0.099621 0.031 Uiso 1 1 calc R U . . .
O17 O 0.3884(7) 0.8035(7) 0.8816(5) 0.0285(13) Uani 1 1 d . . . . .
O11 O 0.5727(8) 0.4994(7) 0.8534(5) 0.0301(12) Uani 1 1 d . . . . .
H11 H 0.537711 0.600108 0.849911 0.045 Uiso 1 1 calc R U . . .
O13 O 1.1247(7) 0.1395(7) 0.1318(5) 0.0280(12) Uani 1 1 d . . . . .
N18 N 0.5221(8) 0.9987(7) 0.7429(6) 0.0355(16) Uani 1 1 d . . . . .
H18A H 0.640653 0.944226 0.760223 0.043 Uiso 1 1 calc R U . . .
H18B H 0.504923 1.092609 0.687245 0.043 Uiso 1 1 calc R U . . .
C5 C 0.7355(9) 0.3085(8) 0.7226(6) 0.0243(14) Uani 1 1 d . . . . .
H5 H 0.739682 0.223950 0.798096 0.029 Uiso 1 1 calc R U . . .
C4 C 0.6489(9) 0.4708(8) 0.7352(6) 0.0275(15) Uani 1 1 d . . . . .
O8 O 0.8863(8) 0.4628(7) 0.2620(5) 0.0316(13) Uani 1 1 d . . . . .
O9 O 0.9695(9) 0.2037(7) 0.3609(5) 0.0374(14) Uani 1 1 d . . . . .
H9 H 1.018740 0.192053 0.284444 0.056 Uiso 1 1 calc R U . . .
C16 C 0.3688(8) 0.9389(7) 0.8007(6) 0.0220(14) Uani 1 1 d . . . . .
O10 O 0.7070(8) 0.6784(7) 0.3966(5) 0.0307(13) Uani 1 1 d . U . . .
H10 H 0.754307 0.639058 0.329782 0.046 Uiso 1 1 calc R U . . .
N19 N 0.1924(8) 1.0235(7) 0.7701(6) 0.0384(17) Uani 1 1 d . . . . .
H19A H 0.088977 0.985776 0.805884 0.046 Uiso 1 1 calc R U . . .
H19B H 0.179337 1.117131 0.714154 0.046 Uiso 1 1 calc R U . . .
C7 C 0.8923(9) 0.3549(8) 0.3614(6) 0.0243(14) Uani 1 1 d . . . . .
C12 C 1.1162(9) 0.2492(8) 0.0317(6) 0.0253(14) Uani 1 1 d . U . . .
C2 C 0.7200(9) 0.5565(8) 0.5035(6) 0.0257(15) Uani 1 1 d . . . . .
C6 C 0.8139(9) 0.2705(8) 0.6036(6) 0.0263(15) Uani 1 1 d . . . . .
H6 H 0.872482 0.160022 0.597126 0.032 Uiso 1 1 calc R U . . .
C3 C 0.6427(9) 0.5944(8) 0.6248(6) 0.0247(14) Uani 1 1 d . . . . .
H3 H 0.585586 0.704592 0.632348 0.030 Uiso 1 1 calc R U . . .
C1 C 0.8084(9) 0.3948(8) 0.4896(6) 0.0246(14) Uani 1 1 d . . . . .

loop_
_atom_site_aniso_label
_atom_site_aniso_U_11
_atom_site_aniso_U_22
_atom_site_aniso_U_33
_atom_site_aniso_U_23
_atom_site_aniso_U_13
_atom_site_aniso_U_12
N14 0.021(2) 0.034(3) 0.022(3) 0.005(2) -0.007(2) -0.013(2)
N15 0.022(2) 0.028(3) 0.022(3) 0.008(2) -0.012(2) -0.004(2)
O17 0.021(2) 0.028(3) 0.034(3) 0.004(2) -0.006(2) -0.0103(19)
O11 0.035(3) 0.022(3) 0.027(3) 0.001(2) -0.004(2) -0.005(2)
O13 0.027(2) 0.027(3) 0.023(3) 0.006(2) -0.005(2) -0.007(2)
N18 0.024(3) 0.028(3) 0.043(4) 0.016(3) -0.009(2) -0.008(2)
C5 0.031(3) 0.022(3) 0.018(3) 0.004(2) -0.010(2) -0.008(3)
C4 0.031(3) 0.030(4) 0.019(3) -0.003(3) -0.011(3) -0.003(3)
O8 0.033(3) 0.034(3) 0.021(3) 0.003(2) -0.007(2) -0.006(2)
O9 0.055(4) 0.036(3) 0.015(2) -0.005(2) 0.002(2) -0.010(3)
C16 0.024(3) 0.015(3) 0.023(3) 0.001(2) -0.006(2) -0.003(2)
O10 0.036(3) 0.023(3) 0.023(3) 0.007(2) -0.006(2) -0.005(2)
N19 0.030(3) 0.029(3) 0.046(4) 0.020(3) -0.014(3) -0.012(2)
C7 0.028(3) 0.025(3) 0.016(3) 0.006(2) -0.001(2) -0.012(3)
C12 0.022(3) 0.028(3) 0.025(3) 0.004(3) -0.006(2) -0.012(2)
C2 0.023(3) 0.030(4) 0.024(3) 0.003(3) -0.006(2) -0.012(3)
C6 0.029(3) 0.020(3) 0.027(3) -0.004(3) 0.002(3) -0.008(2)
C3 0.028(3) 0.021(3) 0.021(3) -0.002(2) 0.000(2) -0.005(2)
C1 0.026(3) 0.026(4) 0.023(3) -0.002(3) -0.005(2) -0.011(3)

loop_
_atom_type_symbol
_atom_type_description
_atom_type_scat_dispersion_real
_atom_type_scat_dispersion_imag
_atom_type_scat_source
C C 0.0000 0.0000 'International Tables Vol C Tables 4.2.6.8 and 6.1.1.4'
H H 0.0000 0.0000 'International Tables Vol C Tables 4.2.6.8 and 6.1.1.4'
N N 0.0000 0.0000 'International Tables Vol C Tables 4.2.6.8 and 6.1.1.4'
O O 0.0000 0.0000 'International Tables Vol C Tables 4.2.6.8 and 6.1.1.4'

loop_
_geom_angle_atom_site_label_1
_geom_angle_atom_site_label_2
_geom_angle_atom_site_label_3
_geom_angle
_geom_angle_site_symmetry_1
_geom_angle_site_symmetry_3
H14A N14 H14B 120.0 . .
C12 N14 H14A 120.0 . .
C12 N14 H14B 120.0 . .
H15A N15 H15B 120.0 . .
C12 N15 H15A 120.0 . .
C12 N15 H15B 120.0 . .
C4 O11 H11 109.5 . .
H18A N18 H18B 120.0 . .
C16 N18 H18A 120.0 . .
C16 N18 H18B 120.0 . .
C4 C5 H5 119.5 . .
C6 C5 H5 119.5 . .
C6 C5 C4 121.0(6) . .
O11 C4 C5 118.0(6) . .
O11 C4 C3 122.5(6) . .
C3 C4 C5 119.4(6) . .
C7 O9 H9 109.5 . .
O17 C16 N18 121.6(5) . .
O17 C16 N19 120.2(5) . .
N18 C16 N19 118.2(5) . .
C2 O10 H10 109.5 . .
C16 N19 H19A 120.0 . .
C16 N19 H19B 120.0 . .
H19A N19 H19B 120.0 . .
O8 C7 O9 123.5(7) . .
O8 C7 C1 120.8(6) . .
O9 C7 C1 115.7(5) . .
N14 C12 N15 119.7(5) . .
O13 C12 N14 121.5(5) . .
O13 C12 N15 118.8(5) . .
O10 C2 C3 119.0(6) . .
O10 C2 C1 119.7(6) . .
C3 C2 C1 121.3(6) . .
C5 C6 H6 119.8 . .
C5 C6 C1 120.4(6) . .
C1 C6 H6 119.8 . .
C4 C3 H3 120.1 . .
C2 C3 C4 119.9(6) . .
C2 C3 H3 120.1 . .
C2 C1 C7 121.3(5) . .
C2 C1 C6 118.0(6) . .
C6 C1 C7 120.7(6) . .

loop_
_geom_bond_atom_site_label_1
_geom_bond_atom_site_label_2
_geom_bond_distance
_geom_bond_site_symmetry_2
N14 H14A 0.8800 .
N14 H14B 0.8800 .
N14 C12 1.331(8) .
N15 H15A 0.8800 .
N15 H15B 0.8800 .
N15 C12 1.346(7) .
O17 C16 1.272(7) .
O11 H11 0.8400 .
O11 C4 1.326(9) .
O13 C12 1.248(7) .
N18 H18A 0.8800 .
N18 H18B 0.8800 .
N18 C16 1.330(8) .
C5 H5 0.9500 .
C5 C4 1.405(9) .
C5 C6 1.365(9) .
C4 C3 1.389(8) .
O8 C7 1.235(7) .
O9 H9 0.8400 .
O9 C7 1.279(9) .
C16 N19 1.331(8) .
O10 H10 0.8400 .
O10 C2 1.356(7) .
N19 H19A 0.8800 .
N19 H19B 0.8800 .
C7 C1 1.467(9) .
C2 C3 1.386(9) .
C2 C1 1.404(9) .
C6 H6 0.9500 .
C6 C1 1.419(8) .
C3 H3 0.9500 .

loop_
_geom_torsion_atom_site_label_1
_geom_torsion_atom_site_label_2
_geom_torsion_atom_site_label_3
_geom_torsion_atom_site_label_4
_geom_torsion
_geom_torsion_site_symmetry_1
_geom_torsion_site_symmetry_2
_geom_torsion_site_symmetry_3
_geom_torsion_site_symmetry_4
O11 C4 C3 C2 -178.2(6) . . . .
C5 C4 C3 C2 0.6(9) . . . .
C5 C6 C1 C7 180.0(6) . . . .
C5 C6 C1 C2 -0.1(9) . . . .
C4 C5 C6 C1 -0.3(9) . . . .
O8 C7 C1 C2 -0.5(9) . . . .
O8 C7 C1 C6 179.4(6) . . . .
O9 C7 C1 C2 179.7(6) . . . .
O9 C7 C1 C6 -0.4(9) . . . .
O10 C2 C3 C4 177.9(6) . . . .
O10 C2 C1 C7 1.7(9) . . . .
O10 C2 C1 C6 -178.2(5) . . . .
C6 C5 C4 O11 179.0(6) . . . .
C6 C5 C4 C3 0.1(9) . . . .
C3 C2 C1 C7 -179.3(5) . . . .
C3 C2 C1 C6 0.9(9) . . . .
C1 C2 C3 C4 -1.1(9) . . . .

loop_
_cod_related_entry_id
_cod_related_entry_database
_cod_related_entry_code
_cod_related_entry_description
1 XRDa 00390 DOI:10.51093/xrd-00390
